data_2203279
loop_
_publ_author_name
'K. Rajagopal'
'E. Ramachandran'
'A. Mostad'
'S. Natarajan'

_publ_section_title
;
 <small>DL</small>-Threoninium maleate at 150K
;
_journal_issue 3
_journal_name_full 'Acta Crystallographica Section E'
_journal_page_first o386
_journal_page_last o388
_journal_paper_doi 10.1107/S1600536804003277
_journal_volume 60
_journal_year 2004
_chemical_formula_iupac 'C4 H10 N O3 1+, C4 H3 O4 1-'
_chemical_formula_moiety 'C4 H10 N O3 1+, C4 H3 O4 1-'
_chemical_formula_sum 'C8 H13 N O7'
_chemical_formula_weight 235.19
_chemical_name_common 'DL-Threoninium maleate'
_chemical_name_systematic
;
DL-Threoninium maleate
;
_space_group_IT_number 2
_symmetry_cell_setting triclinic
_symmetry_space_group_name_Hall '-P 1'
_symmetry_space_group_name_H-M 'P -1'
_atom_sites_solution_hydrogens geom
_atom_sites_solution_primary direct
_atom_sites_solution_secondary difmap
_audit_creation_method SHELXL-97
_cell_angle_alpha 98.88(3)
_cell_angle_beta 105.17(3)
_cell_angle_gamma 91.68(3)
_cell_formula_units_Z 2
_cell_length_a 5.8050(12)
_cell_length_b 8.4310(17)
_cell_length_c 10.740(2)
_cell_measurement_reflns_used 1024
_cell_measurement_temperature 150(2)
_cell_measurement_theta_max 28.34
_cell_measurement_theta_min 1.99
_cell_volume 499.90(19)
_computing_cell_refinement SMART
_computing_data_collection 'SMART (Bruker, 1999)'
_computing_data_reduction 'SAINT (Bruker, 1999)'
_computing_molecular_graphics 'PLATON (Spek, 1999)'
_computing_publication_material SHELXL97
_computing_structure_refinement 'SHELXL97 (Sheldrick, 1997)'
_computing_structure_solution 'SHELXS97 (Sheldrick, 1990)'
_diffrn_ambient_temperature 150(2)
_diffrn_detector_area_resol_mean 8
_diffrn_measured_fraction_theta_full 0.982
_diffrn_measured_fraction_theta_max 0.982
_diffrn_measurement_device_type Bruker/SMART
_diffrn_measurement_method \w
_diffrn_radiation_monochromator graphite
_diffrn_radiation_source 'fine-focus sealed tube'
_diffrn_radiation_type MoK\a
_diffrn_radiation_wavelength 0.71073
_diffrn_reflns_av_R_equivalents 0.0284
_diffrn_reflns_av_sigmaI/netI 0.0288
_diffrn_reflns_limit_h_max 7
_diffrn_reflns_limit_h_min -7
_diffrn_reflns_limit_k_max 11
_diffrn_reflns_limit_k_min -11
_diffrn_reflns_limit_l_max 14
_diffrn_reflns_limit_l_min -14
_diffrn_reflns_number 7459
_diffrn_reflns_theta_full 28.42
_diffrn_reflns_theta_max 28.42
_diffrn_reflns_theta_min 1.99
_diffrn_standards_decay_% 0
_diffrn_standards_number 0
_exptl_absorpt_coefficient_mu 0.139
_exptl_absorpt_correction_type none
_exptl_crystal_colour colorless
_exptl_crystal_density_diffrn 1.563
_exptl_crystal_density_meas 1.57
_exptl_crystal_density_method 'flotation in a mixture of xylene and bromoform'
_exptl_crystal_description prismatic
_exptl_crystal_F_000 248
_exptl_crystal_size_max 0.5
_exptl_crystal_size_mid 0.5
_exptl_crystal_size_min 0.3
_refine_diff_density_max 0.421
_refine_diff_density_min -0.323
_refine_ls_extinction_coef 0.061(9)
_refine_ls_extinction_expression Fc^*^=kFc[1+0.001xFc^2^\l^3^/sin(2\q)]^-1/4^
_refine_ls_extinction_method SHELXL97
_refine_ls_goodness_of_fit_ref 1.065
_refine_ls_hydrogen_treatment mixed
_refine_ls_matrix_type full
_refine_ls_number_parameters 195
_refine_ls_number_reflns 2468
_refine_ls_number_restraints 0
_refine_ls_restrained_S_all 1.065
_refine_ls_R_factor_all 0.0346
_refine_ls_R_factor_gt 0.0337
_refine_ls_shift/su_max 0.000
_refine_ls_shift/su_mean 0.000
_refine_ls_structure_factor_coef Fsqd
_refine_ls_weighting_details 'calc w = 1/[\s^2^(Fo^2^)+(0.0507P)^2^+0.1504P] where P = (Fo^2^+2Fc^2^)/3'
_refine_ls_weighting_scheme calc
_refine_ls_wR_factor_gt 0.0919
_refine_ls_wR_factor_ref 0.0928
_reflns_number_gt 2366
_reflns_number_total 2468
_reflns_threshold_expression I>2\s(I)
_cod_data_source_file ci6339.cif
_cod_data_source_block I
_cod_database_code 2203279
_cod_database_fobs_code 2203279

loop_
_symmetry_equiv_pos_as_xyz
'x, y, z'
'-x, -y, -z'

loop_
_atom_site_label
_atom_site_fract_x
_atom_site_fract_y
_atom_site_fract_z
_atom_site_U_iso_or_equiv
_atom_site_adp_type
_atom_site_calc_flag
_atom_site_refinement_flags
_atom_site_occupancy
_atom_site_type_symbol
O1 0.59462(13) 1.10303(9) 0.39309(7) 0.02098(18) Uani d . 1 O
H1 0.751(4) 1.133(2) 0.4185(19) 0.044(5) Uiso d . 1 H
O2 0.71631(13) 0.91813(9) 0.25623(7) 0.02208(18) Uani d . 1 O
O3 0.26663(13) 0.91897(8) 0.00676(7) 0.01706(17) Uani d . 1 O
H3O 0.356(3) 0.871(2) -0.0395(18) 0.035(4) Uiso d . 1 H
O4 0.50780(13) 0.27172(9) 0.15272(7) 0.02067(18) Uani d . 1 O
O5 0.86638(13) 0.39959(9) 0.23023(7) 0.02148(18) Uani d . 1 O
H5 0.9319 0.4800 0.2863 0.032 Uiso calc R 1 H
O6 1.05186(13) 0.62906(9) 0.39118(7) 0.02034(18) Uani d . 1 O
O7 0.95305(13) 0.80330(9) 0.53993(7) 0.02113(18) Uani d . 1 O
N1 0.15812(15) 1.08093(10) 0.21839(8) 0.01611(18) Uani d . 1 N
H1N 0.244(3) 1.1560(19) 0.1922(15) 0.027(4) Uiso d . 1 H
H2N 0.021(3) 1.061(2) 0.1603(17) 0.033(4) Uiso d . 1 H
H3N 0.135(3) 1.1270(19) 0.2970(17) 0.030(4) Uiso d . 1 H
C1 0.55898(17) 0.98338(11) 0.29452(9) 0.0162(2) Uani d . 1 C
C2 0.29267(16) 0.93239(11) 0.23408(9) 0.01524(19) Uani d . 1 C
H2 0.234(3) 0.8798(18) 0.2947(15) 0.023(3) Uiso d . 1 H
C3 0.24743(17) 0.82100(11) 0.10294(9) 0.0161(2) Uani d . 1 C
H3 0.376(2) 0.7448(16) 0.1142(13) 0.018(3) Uiso d . 1 H
C4 0.00459(19) 0.72765(12) 0.06432(10) 0.0198(2) Uani d . 1 C
H4A -0.005(3) 0.6600(19) 0.1290(16) 0.029(4) Uiso d . 1 H
H4B -0.122(3) 0.7986(18) 0.0552(14) 0.022(3) Uiso d . 1 H
H4C -0.018(3) 0.6581(18) -0.0187(15) 0.025(3) Uiso d . 1 H
C5 0.64327(17) 0.38206(11) 0.22697(9) 0.0164(2) Uani d . 1 C
C6 0.53977(17) 0.49631(12) 0.31459(10) 0.0179(2) Uani d . 1 C
H6 0.372(3) 0.4733(18) 0.3039(14) 0.023(3) Uiso d . 1 H
C7 0.64343(17) 0.62212(12) 0.40533(9) 0.0172(2) Uani d . 1 C
H7 0.548(3) 0.6800(18) 0.4528(15) 0.024(3) Uiso d . 1 H
C8 0.89873(17) 0.68859(11) 0.44769(9) 0.0160(2) Uani d . 1 C

loop_
_atom_site_aniso_label
_atom_site_aniso_U_11
_atom_site_aniso_U_22
_atom_site_aniso_U_33
_atom_site_aniso_U_12
_atom_site_aniso_U_13
_atom_site_aniso_U_23
O1 0.0162(3) 0.0267(4) 0.0162(3) -0.0016(3) 0.0036(3) -0.0062(3)
O2 0.0181(3) 0.0251(4) 0.0217(4) 0.0020(3) 0.0065(3) -0.0024(3)
O3 0.0205(3) 0.0186(3) 0.0133(3) -0.0001(3) 0.0082(3) 0.0003(2)
O4 0.0215(4) 0.0203(4) 0.0188(4) -0.0039(3) 0.0078(3) -0.0042(3)
O5 0.0181(3) 0.0220(4) 0.0230(4) -0.0024(3) 0.0098(3) -0.0067(3)
O6 0.0151(3) 0.0246(4) 0.0195(3) -0.0010(3) 0.0064(3) -0.0043(3)
O7 0.0190(3) 0.0256(4) 0.0156(3) -0.0026(3) 0.0049(3) -0.0058(3)
N1 0.0145(4) 0.0184(4) 0.0140(4) -0.0004(3) 0.0046(3) -0.0025(3)
C1 0.0172(4) 0.0187(4) 0.0121(4) -0.0003(3) 0.0039(3) 0.0015(3)
C2 0.0160(4) 0.0169(4) 0.0124(4) -0.0008(3) 0.0049(3) -0.0003(3)
C3 0.0190(4) 0.0155(4) 0.0130(4) -0.0005(3) 0.0053(3) -0.0006(3)
C4 0.0231(5) 0.0184(4) 0.0164(4) -0.0054(4) 0.0057(4) -0.0012(3)
C5 0.0191(4) 0.0165(4) 0.0145(4) 0.0001(3) 0.0065(3) 0.0015(3)
C6 0.0150(4) 0.0199(4) 0.0188(4) -0.0001(3) 0.0066(3) -0.0008(4)
C7 0.0155(4) 0.0199(4) 0.0167(4) 0.0012(3) 0.0070(3) -0.0003(3)
C8 0.0158(4) 0.0191(4) 0.0124(4) 0.0002(3) 0.0035(3) 0.0014(3)

loop_
_atom_type_symbol
_atom_type_description
_atom_type_scat_dispersion_real
_atom_type_scat_dispersion_imag
_atom_type_scat_source
C C 0.0033 0.0016 'International Tables Vol C Tables 4.2.6.8 and 6.1.1.4'
H H 0.0000 0.0000 'International Tables Vol C Tables 4.2.6.8 and 6.1.1.4'
N N 0.0061 0.0033 'International Tables Vol C Tables 4.2.6.8 and 6.1.1.4'
O O 0.0106 0.0060 'International Tables Vol C Tables 4.2.6.8 and 6.1.1.4'

loop_
_geom_angle_atom_site_label_1
_geom_angle_atom_site_label_2
_geom_angle_atom_site_label_3
_geom_angle
_geom_angle_publ_flag
C1 O1 H1 107.3(12) ?
C3 O3 H3O 107.7(11) ?
C5 O5 H5 109.5 ?
C2 N1 H1N 110.5(10) ?
C2 N1 H2N 112.4(11) ?
H1N N1 H2N 107.1(14) ?
C2 N1 H3N 110.2(10) ?
H1N N1 H3N 107.2(14) ?
H2N N1 H3N 109.3(15) ?
O2 C1 O1 124.61(9) yes
O2 C1 C2 123.26(9) yes
O1 C1 C2 112.13(9) yes
N1 C2 C3 110.38(8) ?
N1 C2 C1 108.71(8) ?
C3 C2 C1 112.07(8) ?
N1 C2 H2 106.8(9) ?
C3 C2 H2 110.2(9) ?
C1 C2 H2 108.6(9) ?
O3 C3 C4 110.96(8) ?
O3 C3 C2 107.47(7) ?
C4 C3 C2 112.08(8) ?
O3 C3 H3 110.8(8) ?
C4 C3 H3 109.5(8) ?
C2 C3 H3 105.9(8) ?
C3 C4 H4A 110.3(9) ?
C3 C4 H4B 111.2(9) ?
H4A C4 H4B 110.1(13) ?
C3 C4 H4C 110.1(9) ?
H4A C4 H4C 107.7(13) ?
H4B C4 H4C 107.5(12) ?
O4 C5 O5 122.08(9) ?
O4 C5 C6 117.40(9) ?
O5 C5 C6 120.52(9) ?
C7 C6 C5 130.31(9) ?
C7 C6 H6 115.7(9) ?
C5 C6 H6 114.0(9) ?
C6 C7 C8 129.43(9) ?
C6 C7 H7 118.1(9) ?
C8 C7 H7 112.4(9) ?
O7 C8 O6 122.08(9) ?
O7 C8 C7 116.83(9) ?
O6 C8 C7 121.09(9) ?

loop_
_geom_bond_atom_site_label_1
_geom_bond_atom_site_label_2
_geom_bond_distance
_geom_bond_publ_flag
O1 C1 1.3133(12) yes
O1 H1 0.89(2) ?
O2 C1 1.2091(13) yes
O3 C3 1.4421(12) ?
O3 H3O 0.874(19) ?
O4 C5 1.2327(13) yes
O5 C5 1.2899(12) yes
O5 H5 0.8400 ?
O6 C8 1.2747(12) yes
O7 C8 1.2406(13) yes
N1 C2 1.5035(13) ?
N1 H1N 0.916(16) ?
N1 H2N 0.866(19) ?
N1 H3N 0.919(17) ?
C1 C2 1.5316(14) ?
C2 C3 1.5226(13) ?
C2 H2 0.965(15) ?
C3 C4 1.5189(14) ?
C3 H3 0.992(14) ?
C4 H4A 0.975(16) ?
C4 H4B 0.956(15) ?
C4 H4C 0.964(16) ?
C5 C6 1.4914(14) ?
C6 C7 1.3317(14) ?
C6 H6 0.962(15) ?
C7 C8 1.4957(14) ?
C7 H7 0.946(16) ?

loop_
_geom_hbond_atom_site_label_D
_geom_hbond_atom_site_label_H
_geom_hbond_atom_site_label_A
_geom_hbond_site_symmetry_A
_geom_hbond_distance_DH
_geom_hbond_distance_HA
_geom_hbond_distance_DA
_geom_hbond_angle_DHA
O1 H1 O7 2_776 0.89(2) 1.70(2) 2.5980(10) 177(2)
O3 H3O O4 2_665 0.87(2) 1.91(2) 2.7710(10) 166(2)
O5 H5 O6 . 0.84 1.56 2.4000(10) 180
N1 H1N O4 1_565 0.92(2) 1.96(2) 2.8480(10) 162.0(10)
N1 H2N O3 2_575 0.87(2) 2.14(2) 2.9680(10) 160(2)
N1 H3N O7 2_676 0.92(2) 1.96(2) 2.8700(10) 171(2)
C6 H6 O6 1_455 0.96(2) 2.59(2) 3.328(2) 133.0(10)
C7 H7 O1 2_676 0.95(2) 2.58(2) 3.489(2) 162.0(10)

loop_
_geom_torsion_atom_site_label_1
_geom_torsion_atom_site_label_2
_geom_torsion_atom_site_label_3
_geom_torsion_atom_site_label_4
_geom_torsion
_geom_torsion_publ_flag
O2 C1 C2 N1 -136.12(10) yes
O1 C1 C2 N1 45.02(10) yes
O2 C1 C2 C3 -13.84(13) ?
O1 C1 C2 C3 167.29(8) ?
N1 C2 C3 O3 44.71(10) ?
C1 C2 C3 O3 -76.62(10) ?
N1 C2 C3 C4 -77.46(10) ?
C1 C2 C3 C4 161.21(8) ?
O4 C5 C6 C7 178.22(10) yes
O5 C5 C6 C7 -1.63(17) yes
C5 C6 C7 C8 0.11(19) ?
C6 C7 C8 O7 -176.44(10) yes
C6 C7 C8 O6 3.42(16) yes
